data_4022773
loop_
_publ_author_name
'Mateo Alajar\'in'
'Jos\'e Cabrera'
'Aurelia Pastor'
'Pilar S\'anchez-Andrada'
'Delia Bautista'

_publ_section_title
;
 Diels-Alder Reactions of 4-Alkenylthiazoles: A New Approach
 to Thiazole Functionalization
;
_journal_name_full 'Journal of Organic Chemistry'
_journal_page_first 2097
_journal_page_last 2105
_journal_paper_doi 10.1021/jo062417e
_journal_volume 72
_journal_year 2007
_chemical_formula_sum 'C35 H31 Cl4 N3 O4 S'
_chemical_formula_weight 731.49
_chemical_name_systematic
; 
 ? 
;
_space_group_IT_number 14
_symmetry_cell_setting monoclinic
_symmetry_space_group_name_Hall '-P 2ybc'
_symmetry_space_group_name_H-M 'P 1 21/c 1'
_atom_sites_solution_hydrogens geom
_atom_sites_solution_primary direct
_atom_sites_solution_secondary difmap
_audit_creation_method SHELXL-97
_cell_angle_alpha 90.00
_cell_angle_beta 93.459(2)
_cell_angle_gamma 90.00
_cell_formula_units_Z 4
_cell_length_a 13.2660(6)
_cell_length_b 13.1031(6)
_cell_length_c 19.4948(9)
_cell_measurement_reflns_used 6894
_cell_measurement_temperature 100(2)
_cell_measurement_theta_max 26.71
_cell_measurement_theta_min 2.38
_cell_volume 3382.5(3)
_computing_cell_refinement 'Bruker SAINT'
_computing_data_collection 'Bruker SMART'
_computing_data_reduction 'Bruker SAINT'
_computing_molecular_graphics 'Bruker SHELXTL'
_computing_publication_material 'Bruker SHELXTL'
_computing_structure_refinement 'SHELXL-97 (Sheldrick, 1997)'
_computing_structure_solution 'SHELXS-97 (Sheldrick, 1990)'
_diffrn_ambient_temperature 100(2)
_diffrn_detector_area_resol_mean 8.26
_diffrn_measured_fraction_theta_full 1.000
_diffrn_measured_fraction_theta_max 1.000
_diffrn_measurement_device_type 'Bruker SMART Apex'
_diffrn_measurement_method \w-scan
_diffrn_radiation_monochromator graphite
_diffrn_radiation_source 'fine-focus sealed tube'
_diffrn_radiation_type MoK\a
_diffrn_radiation_wavelength 0.71073
_diffrn_reflns_av_R_equivalents 0.0463
_diffrn_reflns_av_sigmaI/netI 0.0362
_diffrn_reflns_limit_h_max 16
_diffrn_reflns_limit_h_min -16
_diffrn_reflns_limit_k_max 16
_diffrn_reflns_limit_k_min -16
_diffrn_reflns_limit_l_max 24
_diffrn_reflns_limit_l_min -24
_diffrn_reflns_number 36728
_diffrn_reflns_theta_full 26.00
_diffrn_reflns_theta_max 26.37
_diffrn_reflns_theta_min 1.87
_exptl_absorpt_coefficient_mu 0.456
_exptl_absorpt_correction_T_max 0.9431
_exptl_absorpt_correction_T_min 0.8316
_exptl_absorpt_correction_type multi-scan
_exptl_absorpt_process_details SADABS
_exptl_crystal_colour colourless
_exptl_crystal_density_diffrn 1.436
_exptl_crystal_density_method 'not measured'
_exptl_crystal_description needle
_exptl_crystal_F_000 1512
_exptl_crystal_size_max 0.42
_exptl_crystal_size_mid 0.24
_exptl_crystal_size_min 0.13
_refine_diff_density_max 0.731
_refine_diff_density_min -0.557
_refine_diff_density_rms 0.067
_refine_ls_extinction_method none
_refine_ls_goodness_of_fit_ref 1.093
_refine_ls_hydrogen_treatment 'rigid methyls, others riding'
_refine_ls_matrix_type full
_refine_ls_number_parameters 430
_refine_ls_number_reflns 6921
_refine_ls_number_restraints 24
_refine_ls_restrained_S_all 1.091
_refine_ls_R_factor_all 0.0581
_refine_ls_R_factor_gt 0.0487
_refine_ls_shift/su_max 0.000
_refine_ls_shift/su_mean 0.000
_refine_ls_structure_factor_coef Fsqd
_refine_ls_weighting_details 'calc w=1/[\s^2^(Fo^2^)+(0.0434P)^2^+3.3433P] where P=(Fo^2^+2Fc^2^)/3'
_refine_ls_weighting_scheme calc
_refine_ls_wR_factor_gt 0.1066
_refine_ls_wR_factor_ref 0.1111
_reflns_number_gt 6001
_reflns_number_total 6921
_reflns_threshold_expression >2sigma(I)
_cod_data_source_file jo062417esi20061123_075820.cif
_cod_data_source_block iijcc102s
_cod_depositor_comments
;
The following automatic conversions were performed:
'_symmetry_cell_setting' value 'Monoclinic' changed to 'monoclinic'
according to '/home/saulius/struct/CIF-dictionaries/cif_core.dic'
dictionary named 'cif_core.dic' version 2.4.1 from 2010-06-29.

Automatic conversion script
Id: cif_fix_enum 1527 2010-12-29 10:47:43Z saulius 
;
_cod_original_sg_symbol_H-M 'P 21/c'
_cod_database_code 4022773

loop_
_symmetry_equiv_pos_as_xyz
'x, y, z'
'-x, y+1/2, -z+1/2'
'-x, -y, -z'
'x, -y-1/2, z-1/2'

loop_
_atom_site_label
_atom_site_type_symbol
_atom_site_fract_x
_atom_site_fract_y
_atom_site_fract_z
_atom_site_U_iso_or_equiv
_atom_site_adp_type
_atom_site_occupancy
_atom_site_symmetry_multiplicity
_atom_site_calc_flag
_atom_site_refinement_flags
S1 S 0.09139(4) 0.60470(4) 0.20954(3) 0.01764(13) Uani 1 1 d .
N1 N 0.34000(13) 0.67177(14) 0.45160(9) 0.0136(4) Uani 1 1 d .
N2 N 0.34185(13) 0.49714(14) 0.09179(9) 0.0131(4) Uani 1 1 d .
N3 N 0.21129(14) 0.59726(14) 0.31771(9) 0.0153(4) Uani 1 1 d .
O1 O 0.29459(13) 0.83865(12) 0.46951(8) 0.0203(4) Uani 1 1 d .
O2 O 0.41160(12) 0.52579(12) 0.40921(8) 0.0174(3) Uani 1 1 d .
O3 O 0.17153(11) 0.51467(12) 0.06423(8) 0.0187(3) Uani 1 1 d .
O4 O 0.50249(11) 0.51385(12) 0.14105(8) 0.0185(3) Uani 1 1 d .
C1 C 0.38814(15) 0.61467(17) 0.40272(11) 0.0139(4) Uani 1 1 d .
C2 C 0.41095(16) 0.68497(16) 0.34408(11) 0.0139(4) Uani 1 1 d .
H2 H 0.4856 0.6965 0.3464 0.018(6) Uiso 1 1 calc R
C3 C 0.36100(17) 0.78638(17) 0.36082(11) 0.0159(5) Uani 1 1 d .
H3A H 0.4097 0.8433 0.3586 0.019 Uiso 1 1 calc R
H3B H 0.3026 0.8002 0.3281 0.019 Uiso 1 1 calc R
C4 C 0.32713(16) 0.77394(17) 0.43271(11) 0.0149(4) Uani 1 1 d .
C5 C 0.24957(16) 0.54680(17) 0.09098(11) 0.0142(4) Uani 1 1 d .
C6 C 0.26432(16) 0.64415(16) 0.13335(11) 0.0137(4) Uani 1 1 d .
H6 H 0.2338 0.7044 0.1084 0.016 Uiso 1 1 calc R
C7 C 0.38030(16) 0.65521(16) 0.14429(11) 0.0127(4) Uani 1 1 d .
H7 H 0.4026 0.7022 0.1077 0.015 Uiso 1 1 calc R
C8 C 0.41991(16) 0.54916(16) 0.12809(11) 0.0131(4) Uani 1 1 d .
C9 C 0.41702(16) 0.70185(16) 0.21416(11) 0.0131(4) Uani 1 1 d .
H9 H 0.3816 0.7689 0.2172 0.016 Uiso 1 1 calc R
C10 C 0.38140(16) 0.63678(16) 0.27378(11) 0.0128(4) Uani 1 1 d .
H10 H 0.4150 0.5686 0.2719 0.011(6) Uiso 1 1 calc R
C11 C 0.26911(16) 0.62072(16) 0.26317(11) 0.0131(4) Uani 1 1 d .
C12 C 0.21809(16) 0.62798(16) 0.20068(11) 0.0140(4) Uani 1 1 d .
C13 C 0.11679(17) 0.58648(17) 0.29715(11) 0.0168(5) Uani 1 1 d .
C14 C 0.03434(18) 0.5587(2) 0.34280(13) 0.0251(5) Uani 1 1 d .
H14A H 0.0640 0.5369 0.3877 0.030 Uiso 1 1 calc R
H14B H -0.0059 0.5029 0.3219 0.030 Uiso 1 1 calc R
H14C H -0.0091 0.6182 0.3488 0.030 Uiso 1 1 calc R
C21 C 0.35566(16) 0.40138(16) 0.05757(11) 0.0144(4) Uani 1 1 d D
C22 C 0.35032(17) 0.31086(17) 0.09372(12) 0.0188(5) Uani 1 1 d D
H22 H 0.3399 0.3114 0.1415 0.023 Uiso 1 1 calc R
C23 C 0.36039(18) 0.21916(18) 0.05901(13) 0.0225(5) Uani 1 1 d D
H23 H 0.3569 0.1565 0.0832 0.027 Uiso 1 1 calc R
C24 C 0.37552(17) 0.21852(18) -0.01068(13) 0.0224(5) Uani 1 1 d D
H24 H 0.3822 0.1556 -0.0342 0.027 Uiso 1 1 calc R
C25 C 0.38084(18) 0.31016(18) -0.04594(13) 0.0224(5) Uani 1 1 d D
H25 H 0.3914 0.3097 -0.0937 0.027 Uiso 1 1 calc R
C26 C 0.37087(17) 0.40245(18) -0.01209(12) 0.0190(5) Uani 1 1 d D
H26 H 0.3744 0.4652 -0.0363 0.023 Uiso 1 1 calc R
C31 C 0.52965(16) 0.72595(16) 0.21929(10) 0.0123(4) Uani 1 1 d D
C32 C 0.56292(17) 0.82180(17) 0.19914(11) 0.0158(5) Uani 1 1 d D
H32 H 0.5148 0.8717 0.1837 0.019 Uiso 1 1 calc R
C33 C 0.66485(17) 0.84563(17) 0.20123(12) 0.0181(5) Uani 1 1 d D
H33 H 0.6854 0.9107 0.1857 0.022 Uiso 1 1 calc R
C34 C 0.73738(17) 0.77628(17) 0.22555(12) 0.0184(5) Uani 1 1 d D
C35 C 0.70412(17) 0.68131(17) 0.24725(12) 0.0176(5) Uani 1 1 d D
H35 H 0.7522 0.6329 0.2650 0.021 Uiso 1 1 calc R
C36 C 0.60255(16) 0.65612(17) 0.24348(11) 0.0150(4) Uani 1 1 d D
H36 H 0.5823 0.5902 0.2576 0.018 Uiso 1 1 calc R
C37 C 0.84844(18) 0.8024(2) 0.22832(16) 0.0316(6) Uani 1 1 d .
H37A H 0.8649 0.8342 0.1849 0.038 Uiso 1 1 calc R
H37B H 0.8883 0.7399 0.2356 0.038 Uiso 1 1 calc R
H37C H 0.8641 0.8499 0.2663 0.038 Uiso 1 1 calc R
C41 C 0.30069(16) 0.63060(16) 0.51244(11) 0.0135(4) Uani 1 1 d D
C42 C 0.36503(17) 0.58487(17) 0.56190(12) 0.0174(5) Uani 1 1 d D
H42 H 0.4350 0.5780 0.5551 0.021 Uiso 1 1 calc R
C43 C 0.32498(18) 0.54932(18) 0.62154(12) 0.0199(5) Uani 1 1 d D
H43 H 0.3681 0.5175 0.6559 0.024 Uiso 1 1 calc R
C44 C 0.22300(18) 0.55956(18) 0.63176(12) 0.0217(5) Uani 1 1 d D
H44 H 0.1968 0.5363 0.6733 0.026 Uiso 1 1 calc R
C45 C 0.15930(18) 0.60397(18) 0.58099(12) 0.0210(5) Uani 1 1 d D
H45 H 0.0891 0.6100 0.5874 0.025 Uiso 1 1 calc R
C46 C 0.19834(17) 0.63952(17) 0.52095(12) 0.0166(5) Uani 1 1 d D
H46 H 0.1551 0.6697 0.4860 0.020 Uiso 1 1 calc R
C98 C 0.90513(19) 0.44398(19) 0.10365(13) 0.0246(5) Uani 1 1 d .
H98A H 0.8710 0.4312 0.0579 0.027(7) Uiso 1 1 calc R
H98B H 0.9710 0.4766 0.0967 0.022(7) Uiso 1 1 calc R
Cl3 Cl 0.83044(5) 0.52701(5) 0.15093(4) 0.03480(17) Uani 1 1 d .
Cl4 Cl 0.92509(6) 0.32681(6) 0.14722(5) 0.0458(2) Uani 1 1 d .
C99 C 0.1197(2) 0.2710(2) -0.0097(2) 0.0507(10) Uani 1 1 d .
H99A H 0.1446 0.3022 0.0344 0.061 Uiso 1 1 calc R
H99B H 0.1695 0.2861 -0.0441 0.061 Uiso 1 1 calc R
Cl1 Cl 0.00368(4) 0.32631(5) -0.03626(3) 0.02868(16) Uani 1 1 d .
Cl2 Cl 0.11175(5) 0.13818(5) 0.00095(5) 0.0436(2) Uani 1 1 d .

loop_
_atom_site_aniso_label
_atom_site_aniso_U_11
_atom_site_aniso_U_22
_atom_site_aniso_U_33
_atom_site_aniso_U_23
_atom_site_aniso_U_13
_atom_site_aniso_U_12
S1 0.0132(3) 0.0234(3) 0.0163(3) -0.0009(2) 0.0004(2) -0.0006(2)
N1 0.0171(9) 0.0141(9) 0.0096(9) -0.0014(7) 0.0007(7) 0.0007(7)
N2 0.0150(9) 0.0127(9) 0.0116(9) -0.0008(7) -0.0002(7) 0.0004(7)
N3 0.0175(9) 0.0142(9) 0.0144(9) 0.0008(7) 0.0029(7) -0.0009(7)
O1 0.0307(9) 0.0144(8) 0.0161(8) -0.0025(7) 0.0042(7) 0.0024(7)
O2 0.0217(8) 0.0159(8) 0.0143(8) 0.0000(6) 0.0002(6) 0.0041(6)
O3 0.0170(8) 0.0217(8) 0.0170(8) -0.0032(7) -0.0026(6) -0.0002(7)
O4 0.0157(8) 0.0193(8) 0.0204(9) -0.0048(7) -0.0002(6) 0.0027(6)
C1 0.0114(10) 0.0173(11) 0.0124(11) -0.0022(9) -0.0030(8) 0.0003(8)
C2 0.0154(10) 0.0148(11) 0.0114(11) -0.0011(8) -0.0004(8) -0.0025(8)
C3 0.0226(11) 0.0148(11) 0.0104(11) -0.0003(8) 0.0018(9) -0.0026(9)
C4 0.0164(11) 0.0146(11) 0.0133(11) -0.0009(9) -0.0016(9) -0.0014(9)
C5 0.0186(11) 0.0157(11) 0.0083(10) 0.0016(8) 0.0012(8) 0.0008(9)
C6 0.0150(10) 0.0138(10) 0.0123(11) -0.0004(8) 0.0002(8) 0.0026(8)
C7 0.0162(10) 0.0114(10) 0.0106(10) 0.0023(8) 0.0012(8) -0.0008(8)
C8 0.0163(11) 0.0153(11) 0.0079(10) 0.0015(8) 0.0032(8) -0.0004(9)
C9 0.0145(10) 0.0121(10) 0.0126(11) -0.0004(8) -0.0002(8) 0.0002(8)
C10 0.0160(10) 0.0120(10) 0.0105(10) -0.0007(8) 0.0011(8) 0.0011(8)
C11 0.0167(11) 0.0107(10) 0.0122(11) -0.0015(8) 0.0030(8) 0.0011(8)
C12 0.0122(10) 0.0134(10) 0.0165(11) -0.0021(9) 0.0013(8) 0.0009(8)
C13 0.0200(11) 0.0160(11) 0.0148(11) -0.0005(9) 0.0026(9) -0.0005(9)
C14 0.0189(12) 0.0347(14) 0.0223(13) 0.0001(11) 0.0061(10) -0.0043(11)
C21 0.0137(10) 0.0135(11) 0.0155(11) -0.0035(9) -0.0023(8) 0.0003(8)
C22 0.0224(12) 0.0187(12) 0.0147(11) 0.0003(9) -0.0045(9) -0.0015(9)
C23 0.0233(12) 0.0161(12) 0.0268(13) 0.0013(10) -0.0084(10) 0.0009(10)
C24 0.0168(11) 0.0190(12) 0.0309(14) -0.0107(10) -0.0021(10) 0.0018(9)
C25 0.0226(12) 0.0256(13) 0.0198(12) -0.0076(10) 0.0080(10) -0.0044(10)
C26 0.0207(11) 0.0185(12) 0.0183(12) -0.0003(9) 0.0050(9) -0.0026(9)
C31 0.0164(10) 0.0146(10) 0.0061(10) -0.0020(8) 0.0025(8) 0.0008(8)
C32 0.0192(11) 0.0141(11) 0.0140(11) -0.0013(9) -0.0001(9) 0.0015(9)
C33 0.0225(12) 0.0137(11) 0.0182(12) -0.0025(9) 0.0025(9) -0.0036(9)
C34 0.0158(11) 0.0204(12) 0.0189(12) -0.0047(9) 0.0014(9) -0.0021(9)
C35 0.0185(11) 0.0187(11) 0.0153(11) -0.0009(9) -0.0007(9) 0.0039(9)
C36 0.0200(11) 0.0131(11) 0.0120(11) 0.0006(8) 0.0026(9) -0.0008(9)
C37 0.0178(12) 0.0285(14) 0.0480(18) 0.0002(13) -0.0004(12) -0.0039(11)
C41 0.0196(11) 0.0104(10) 0.0105(10) -0.0018(8) 0.0014(8) -0.0007(8)
C42 0.0175(11) 0.0163(11) 0.0181(12) -0.0010(9) -0.0008(9) 0.0004(9)
C43 0.0262(12) 0.0173(11) 0.0158(12) 0.0039(9) -0.0030(9) -0.0011(10)
C44 0.0301(13) 0.0181(12) 0.0174(12) 0.0021(9) 0.0069(10) -0.0059(10)
C45 0.0191(11) 0.0195(12) 0.0248(13) -0.0013(10) 0.0056(10) -0.0018(9)
C46 0.0181(11) 0.0150(11) 0.0164(11) 0.0005(9) -0.0019(9) 0.0009(9)
C98 0.0278(13) 0.0198(12) 0.0258(13) 0.0005(10) -0.0011(10) 0.0017(10)
Cl3 0.0323(4) 0.0374(4) 0.0354(4) -0.0081(3) 0.0075(3) -0.0005(3)
Cl4 0.0396(4) 0.0362(4) 0.0604(5) 0.0235(4) -0.0073(4) 0.0019(3)
C99 0.0219(14) 0.0255(15) 0.102(3) 0.0118(17) -0.0156(16) -0.0001(12)
Cl1 0.0206(3) 0.0299(3) 0.0351(4) 0.0064(3) -0.0021(3) -0.0002(2)
Cl2 0.0323(4) 0.0260(4) 0.0714(6) 0.0107(3) -0.0062(4) -0.0020(3)

loop_
_atom_type_symbol
_atom_type_description
_atom_type_scat_dispersion_real
_atom_type_scat_dispersion_imag
_atom_type_scat_source
C C 0.0033 0.0016 'International Tables Vol C Tables 4.2.6.8 and 6.1.1.4'
H H 0.0000 0.0000 'International Tables Vol C Tables 4.2.6.8 and 6.1.1.4'
N N 0.0061 0.0033 'International Tables Vol C Tables 4.2.6.8 and 6.1.1.4'
O O 0.0106 0.0060 'International Tables Vol C Tables 4.2.6.8 and 6.1.1.4'
S S 0.1246 0.1234 'International Tables Vol C Tables 4.2.6.8 and 6.1.1.4'
Cl Cl 0.1484 0.1585 'International Tables Vol C Tables 4.2.6.8 and 6.1.1.4'

loop_
_geom_angle_atom_site_label_1
_geom_angle_atom_site_label_2
_geom_angle_atom_site_label_3
_geom_angle
C12 S1 C13 89.45(11)
C1 N1 C4 112.79(18)
C1 N1 C41 124.67(18)
C4 N1 C41 122.39(18)
C5 N2 C8 113.85(18)
C5 N2 C21 122.80(18)
C8 N2 C21 123.35(17)
C13 N3 C11 110.87(19)
O2 C1 N1 124.7(2)
O2 C1 C2 127.1(2)
N1 C1 C2 108.06(18)
C1 C2 C3 105.00(17)
C1 C2 C10 111.80(17)
C3 C2 C10 117.16(18)
C4 C3 C2 105.19(18)
O1 C4 N1 124.0(2)
O1 C4 C3 127.9(2)
N1 C4 C3 108.10(18)
O3 C5 N2 125.1(2)
O3 C5 C6 127.2(2)
N2 C5 C6 107.58(18)
C12 C6 C5 108.08(18)
C12 C6 C7 110.42(17)
C5 C6 C7 104.29(17)
C8 C7 C9 116.66(17)
C8 C7 C6 103.79(17)
C9 C7 C6 114.63(17)
O4 C8 N2 123.9(2)
O4 C8 C7 128.9(2)
N2 C8 C7 107.18(17)
C31 C9 C10 114.19(17)
C31 C9 C7 113.30(17)
C10 C9 C7 110.61(17)
C11 C10 C2 112.13(17)
C11 C10 C9 108.66(17)
C2 C10 C9 111.85(17)
C12 C11 N3 115.78(19)
C12 C11 C10 123.20(19)
N3 C11 C10 121.02(18)
C11 C12 C6 125.94(19)
C11 C12 S1 109.42(16)
C6 C12 S1 124.43(16)
N3 C13 C14 124.7(2)
N3 C13 S1 114.47(17)
C14 C13 S1 120.85(17)
C22 C21 C26 121.5(2)
C22 C21 N2 119.99(19)
C26 C21 N2 118.43(19)
C21 C22 C23 118.9(2)
C24 C23 C22 120.4(2)
C23 C24 C25 119.7(2)
C24 C25 C26 120.6(2)
C21 C26 C25 118.8(2)
C36 C31 C32 117.5(2)
C36 C31 C9 122.95(19)
C32 C31 C9 119.56(19)
C33 C32 C31 121.3(2)
C32 C33 C34 121.2(2)
C33 C34 C35 117.6(2)
C33 C34 C37 121.3(2)
C35 C34 C37 121.1(2)
C36 C35 C34 121.4(2)
C35 C36 C31 121.0(2)
C46 C41 C42 121.4(2)
C46 C41 N1 118.52(19)
C42 C41 N1 120.0(2)
C41 C42 C43 118.5(2)
C44 C43 C42 121.0(2)
C43 C44 C45 119.7(2)
C46 C45 C44 119.9(2)
C41 C46 C45 119.5(2)
Cl4 C98 Cl3 110.89(14)
Cl1 C99 Cl2 112.75(16)

loop_
_geom_bond_atom_site_label_1
_geom_bond_atom_site_label_2
_geom_bond_distance
S1 C12 1.727(2)
S1 C13 1.737(2)
N1 C1 1.396(3)
N1 C4 1.396(3)
N1 C41 1.430(3)
N2 C5 1.386(3)
N2 C8 1.396(3)
N2 C21 1.438(3)
N3 C13 1.301(3)
N3 C11 1.383(3)
O1 C4 1.207(3)
O2 C1 1.210(3)
O3 C5 1.207(3)
O4 C8 1.202(3)
C1 C2 1.513(3)
C2 C3 1.529(3)
C2 C10 1.538(3)
C3 C4 1.506(3)
C5 C6 1.526(3)
C6 C12 1.497(3)
C6 C7 1.547(3)
C7 C8 1.525(3)
C7 C9 1.545(3)
C9 C31 1.524(3)
C9 C10 1.539(3)
C10 C11 1.506(3)
C11 C12 1.361(3)
C13 C14 1.496(3)
C21 C22 1.384(3)
C21 C26 1.385(3)
C22 C23 1.389(3)
C23 C24 1.385(3)
C24 C25 1.388(3)
C25 C26 1.388(3)
C31 C36 1.393(3)
C31 C32 1.395(3)
C32 C33 1.386(3)
C33 C34 1.386(3)
C34 C35 1.394(3)
C34 C37 1.510(3)
C35 C36 1.385(3)
C41 C46 1.383(3)
C41 C42 1.385(3)
C42 C43 1.388(3)
C43 C44 1.386(3)
C44 C45 1.390(3)
C45 C46 1.389(3)
C98 Cl4 1.767(3)
C98 Cl3 1.768(3)
C99 Cl1 1.752(3)
C99 Cl2 1.756(3)

loop_
_geom_hbond_atom_site_label_D
_geom_hbond_atom_site_label_H
_geom_hbond_atom_site_label_A
_geom_hbond_distance_DH
_geom_hbond_distance_HA
_geom_hbond_distance_DA
_geom_hbond_angle_DHA
_geom_hbond_site_symmetry_A
C42 H42 O2 0.95 2.51 3.316(3) 142.7 3_666
C3 H3A O4 0.99 2.52 3.489(3) 166.3 2_655
C98 H98A O3 0.99 2.52 3.411(3) 150.4 3_665
